data_8100267
loop_
_publ_author_name
'Yuan, Ji-Xin'
'Hu, Mao-Lin'
'Song, Xin-Yuan'

_publ_section_title
;
Crystal structure of triaqua-4,4'-bipyridinecopper(II) sulfate dihydrate, 
[Cu(4,4'-bpy)(H~2~O)~3~](SO~4~) &#x00B7; 2H~2~O
;
_journal_issue 1
_journal_name_full 'Zeitschrift f\"ur Kristallographie - New Crystal Structures'
_journal_page_first 93
_journal_page_last 94
_journal_volume 218
_journal_year 2003
_chemical_formula_structural '[Cu(4,4'-bpy)(H2 O)3] (SO4)). 2H2O '
_chemical_formula_sum 'C10 H18 Cu N2 O9 S'
_chemical_formula_weight 405.86
_space_group_IT_number 170
_symmetry_cell_setting hexagonal
_symmetry_space_group_name_Hall 'P 65'
_symmetry_space_group_name_H-M 'P 65'
_cell_angle_alpha 90.00
_cell_angle_beta 90.00
_cell_angle_gamma 120.00
_cell_formula_units_Z 6
_cell_length_a 11.2105(15)
_cell_length_b 11.2105(15)
_cell_length_c 21.582(4)
_cell_measurement_temperature 298(2)
_cell_volume 2349.0(6)
_diffrn_ambient_temperature 298(2)
_exptl_crystal_density_diffrn 1.722
_cod_depositor_comments
;
The following automatic conversions were performed:
'_symmetry_cell_setting' value 'Hexagonal' changed to 'hexagonal'
according to '/home/saulius/struct/CIF-dictionaries/cif_core.dic'
dictionary named 'cif_core.dic' version 2.4.1 from 2010-06-29.

Automatic conversion script
Id: cif_fix_enum 1527 2010-12-29 10:47:43Z saulius 
;
_cod_original_formula_sum 'C10 H18 Cu1 N2 O9 S1'
_cod_database_code 8100267

loop_
_symmetry_equiv_pos_as_xyz
'x, y, z'
'-y, x-y, z+2/3'
'-x+y, -x, z+1/3'
'-x, -y, z+1/2'
'y, -x+y, z+1/6'
'x-y, x, z+5/6'

loop_
_atom_site_label
_atom_site_type_symbol
_atom_site_fract_x
_atom_site_fract_y
_atom_site_fract_z
_atom_site_U_iso_or_equiv
_atom_site_adp_type
_atom_site_occupancy
_atom_site_symmetry_multiplicity
_atom_site_Wyckoff_symbol
_atom_site_calc_flag
_atom_site_refinement_flags
_atom_site_disorder_assembly
_atom_site_disorder_group
Cu1 Cu 0.57400(8) 0.57253(8) 0.02201(5) 0.0287(2) Uani 1 6 a d . . .
N1 N 0.7578(5) 0.7531(5) 0.0268(3) 0.0318(13) Uani 1 6 a d . . .
N2 N 0.3915(5) 0.3878(6) 0.0169(4) 0.0362(14) Uani 1 6 a d . . .
O1 O 0.7082(7) 0.4778(6) 0.1816(3) 0.0531(16) Uani 1 6 a d . . .
O2 O 0.7070(5) 0.2700(6) 0.2090(2) 0.0378(13) Uani 1 6 a d . . .
O3 O 0.7380(6) 0.3427(6) 0.1032(2) 0.0481(14) Uani 1 6 a d . . .
O4 O 0.9173(5) 0.4734(6) 0.1776(3) 0.0610(18) Uani 1 6 a d . . .
O5 O 0.5582(6) 0.6187(5) -0.0650(3) 0.0372(12) Uani 1 6 a d D . .
O6 O 0.6877(5) 0.4625(5) -0.0003(3) 0.0343(11) Uani 1 6 a d D . .
O7 O 0.5671(5) 0.5584(6) 0.1123(3) 0.0357(13) Uani 1 6 a d D . .
O8 O 0.1468(9) 0.5187(10) 0.1147(4) 0.086(2) Uani 1 6 a d D . .
O9 O 0.8808(6) 0.3144(6) -0.0005(3) 0.0446(14) Uani 1 6 a d D . .
S1 S 0.76796(17) 0.39146(19) 0.16778(8) 0.0309(4) Uani 1 6 a d . . .
C1 C 0.7641(7) 0.8764(7) 0.0259(5) 0.043(2) Uani 1 6 a d D . .
C2 C 0.8839(7) 0.9999(7) 0.0240(5) 0.0417(19) Uani 1 6 a d D . .
C3 C 1.0101(6) 1.0052(7) 0.0226(4) 0.0270(12) Uani 1 6 a d . . .
C4 C 1.0037(7) 0.8787(7) 0.0263(5) 0.0410(19) Uani 1 6 a d D . .
C5 C 0.8786(7) 0.7567(8) 0.0282(5) 0.045(2) Uani 1 6 a d D . .
C6 C 0.2716(7) 0.3833(8) 0.0162(5) 0.051(2) Uani 1 6 a d D . .
C7 C 0.1469(8) 0.2598(8) 0.0183(6) 0.058(3) Uani 1 6 a d D . .
C8 C 0.1436(6) 0.1378(7) 0.0204(4) 0.0307(14) Uani 1 6 a d . . .
C9 C 0.2669(8) 0.1411(9) 0.0205(8) 0.069(3) Uani 1 6 a d D . .
C10 C 0.3890(9) 0.2676(8) 0.0187(8) 0.076(4) Uani 1 6 a d D . .
H1 H 0.678(3) 0.877(6) 0.026(4) 0.021(16) Uiso 1 6 a d D . .
H2 H 0.877(7) 1.082(4) 0.020(4) 0.05(2) Uiso 1 6 a d D . .
H3 H 1.087(4) 0.875(8) 0.033(3) 0.04(2) Uiso 1 6 a d D . .
H4 H 0.862(8) 0.663(3) 0.028(5) 0.05(2) Uiso 1 6 a d D . .
H5 H 0.278(7) 0.472(3) 0.010(3) 0.03(2) Uiso 1 6 a d D . .
H6 H 0.076(7) 0.270(9) -0.002(4) 0.07(3) Uiso 1 6 a d D . .
H7 H 0.276(12) 0.062(7) 0.011(6) 0.11(4) Uiso 1 6 a d D . .
H8 H 0.478(4) 0.274(9) 0.022(5) 0.08(3) Uiso 1 6 a d D . .
H9 H 0.492(6) 0.638(9) -0.073(4) 0.05(3) Uiso 1 6 a d D . .
H10 H 0.568(6) 0.562(5) -0.089(2) 0.013(18) Uiso 1 6 a d D . .
H11 H 0.704(9) 0.432(9) -0.035(2) 0.06(3) Uiso 1 6 a d D . .
H12 H 0.704(7) 0.430(6) 0.0339(17) 0.019(18) Uiso 1 6 a d D . .
H13 H 0.603(11) 0.513(11) 0.130(5) 0.11(5) Uiso 1 6 a d D . .
H14 H 0.481(3) 0.510(8) 0.124(4) 0.06(3) Uiso 1 6 a d D . .
H15 H 0.171(10) 0.576(8) 0.083(3) 0.07(3) Uiso 1 6 a d D . .
H16 H 0.062(4) 0.490(9) 0.126(4) 0.06(3) Uiso 1 6 a d D . .
H17 H 0.802(4) 0.252(6) -0.016(3) 0.04(2) Uiso 1 6 a d D . .
H18 H 0.849(11) 0.336(11) 0.032(3) 0.09(4) Uiso 1 6 a d D . .

loop_
_atom_site_aniso_label
_atom_site_aniso_U_11
_atom_site_aniso_U_22
_atom_site_aniso_U_33
_atom_site_aniso_U_23
_atom_site_aniso_U_13
_atom_site_aniso_U_12
Cu1 0.0231(4) 0.0243(4) 0.0305(4) 0.0007(4) -0.0010(4) 0.0056(3)
N1 0.023(3) 0.030(3) 0.034(3) -0.002(3) 0.000(3) 0.007(2)
N2 0.028(3) 0.031(3) 0.039(4) 0.001(3) -0.006(3) 0.006(2)
O1 0.073(4) 0.066(4) 0.049(4) 0.003(3) -0.004(3) 0.056(4)
O2 0.042(3) 0.046(3) 0.025(3) 0.007(2) 0.003(2) 0.022(3)
O3 0.071(4) 0.048(3) 0.025(3) 0.002(3) 0.002(3) 0.030(3)
O4 0.028(3) 0.077(4) 0.061(5) 0.026(4) 0.003(3) 0.014(3)
O5 0.042(3) 0.036(3) 0.034(3) 0.000(2) -0.004(2) 0.020(3)
O6 0.034(3) 0.032(3) 0.038(3) 0.004(3) 0.003(2) 0.018(2)
O7 0.033(3) 0.039(3) 0.033(3) 0.001(2) -0.004(2) 0.016(3)
O8 0.075(5) 0.128(7) 0.077(6) 0.056(5) 0.036(4) 0.067(5)
O9 0.043(3) 0.041(3) 0.050(4) 0.004(3) 0.007(3) 0.021(3)
S1 0.0318(9) 0.0400(10) 0.0264(9) 0.0048(8) 0.0017(7) 0.0221(8)
C1 0.024(3) 0.029(4) 0.078(6) -0.003(4) -0.002(4) 0.013(3)
C2 0.030(4) 0.025(4) 0.071(6) 0.011(4) 0.008(4) 0.015(3)
C3 0.019(3) 0.026(3) 0.030(3) 0.000(3) 0.003(3) 0.008(3)
C4 0.022(3) 0.032(4) 0.068(6) -0.006(4) -0.007(4) 0.012(3)
C5 0.025(4) 0.025(4) 0.081(6) 0.002(4) -0.006(4) 0.009(3)
C6 0.023(4) 0.025(4) 0.096(8) 0.004(5) 0.004(5) 0.005(3)
C7 0.026(4) 0.023(4) 0.116(8) -0.004(5) -0.005(5) 0.006(3)
C8 0.029(3) 0.027(3) 0.032(4) -0.004(3) -0.002(3) 0.010(3)
C9 0.030(4) 0.029(4) 0.145(10) 0.006(6) 0.006(6) 0.013(4)
C10 0.025(4) 0.024(4) 0.173(12) 0.022(6) 0.007(7) 0.007(3)

loop_
_geom_bond_atom_site_label_1
_geom_bond_atom_site_label_2
_geom_bond_distance
_geom_bond_site_symmetry_2
_geom_bond_publ_flag
Cu1 O7 1.953(6) . ?
Cu1 O5 1.980(6) . ?
Cu1 N1 2.045(5) . ?
Cu1 N2 2.061(5) . ?
Cu1 O6 2.225(5) . ?
N1 C5 1.335(9) . ?
N1 C1 1.348(9) . ?
N2 C6 1.320(9) . ?
N2 C10 1.334(10) . ?
O1 S1 1.457(5) . ?
O2 S1 1.477(5) . ?
O3 S1 1.472(5) . ?
O4 S1 1.467(6) . ?
C1 C2 1.365(10) . ?
C2 C3 1.387(10) . ?
C3 C4 1.385(10) . ?
C3 C8 1.492(8) 1_665 ?
C4 C5 1.386(10) . ?
C6 C7 1.391(10) . ?
C7 C8 1.351(11) . ?
C8 C9 1.364(10) . ?
C8 C3 1.492(8) 1_445 ?
C9 C10 1.395(11) . ?
